data_4064629
loop_
_publ_author_name
'Roberts (n\'ee Lancashire), Hannah N.'
'Brown, Neil J.'
'Edge, Ruth'
'Lewin, Ross'
'Collison, David'
'Low, Paul J.'
'Whiteley, Mark W.'

_publ_contact_author
; 
    Hannah Roberts
;
_publ_section_title
;
 Synthesis, Redox Chemistry, and Electronic Structure of the Alkynyl
 Cyclopentadienyl Molybdenum Complexes [Mo(C\\tb
 CR)(CO)(L2)Cp&#x2032;]n+(n= 0 or 1; R = Ph or C6H4-4-Me, L2=
 Ph2PCH2CH2PPh2or 2PMe3, Cp&#x2032; = Cp or Cp*)
;
_journal_issue 14
_journal_name_full Organometallics
_journal_page_first 3763
_journal_paper_doi 10.1021/om200229c
_journal_volume 30
_journal_year 2011
_chemical_formula_moiety 'C46 H46 Mo O P2'
_chemical_formula_sum 'C46 H46 Mo O P2'
_chemical_formula_weight 772.71
_chemical_name_systematic
; 
 ? 
;
_space_group_IT_number 14
_symmetry_cell_setting monoclinic
_symmetry_space_group_name_Hall '-P 2ybc'
_symmetry_space_group_name_H-M 'P 1 21/c 1'
_atom_sites_solution_hydrogens geom
_atom_sites_solution_primary direct
_atom_sites_solution_secondary difmap
_audit_creation_method SHELXL-97
_cell_angle_alpha 90.000(5)
_cell_angle_beta 108.536(5)
_cell_angle_gamma 90.000(5)
_cell_formula_units_Z 4
_cell_length_a 17.151(5)
_cell_length_b 12.436(5)
_cell_length_c 18.564(5)
_cell_measurement_reflns_used 5906
_cell_measurement_temperature 100(2)
_cell_measurement_theta_max 28.6064
_cell_measurement_theta_min 2.7759
_cell_volume 3754(2)
_computing_cell_refinement
;
CrysAlis RED, Oxford Diffraction Ltd.,
Version 1.171.32.24 (release 21-04-2008 CrysAlis171 .NET)
(compiled Apr 21 2008,18:23:10)
;
_computing_data_collection
;
CrysAlis CCD, Oxford Diffraction Ltd.,
Version 1.171.32.24 (release 21-04-2008 CrysAlis171 .NET)
(compiled Apr 21 2008,18:23:10)
;
_computing_data_reduction
;
CrysAlis RED, Oxford Diffraction Ltd.,
Version 1.171.32.24 (release 21-04-2008 CrysAlis171 .NET)
(compiled Apr 21 2008,18:23:10)
;
_computing_molecular_graphics 'SHELXL-97 (Sheldrick, 1997)'
_computing_publication_material 'SHELXL-97 (Sheldrick, 1997)'
_computing_structure_refinement 'SHELXL-97 (Sheldrick, 1997)'
_computing_structure_solution 'SHELXS-97 (Sheldrick, 1990)'
_diffrn_ambient_temperature 100(2)
_diffrn_detector_area_resol_mean 8.3367
_diffrn_measured_fraction_theta_full 0.986
_diffrn_measured_fraction_theta_max 0.983
_diffrn_measurement_device_type 'Oxford Diffraction XCalibur 2'
_diffrn_measurement_method 'phi and omega'
_diffrn_radiation_monochromator graphite
_diffrn_radiation_source 'Enhance (Mo) X-ray Source'
_diffrn_radiation_type MoK\a
_diffrn_radiation_wavelength 0.71069
_diffrn_reflns_av_R_equivalents 0.0742
_diffrn_reflns_av_sigmaI/netI 0.1180
_diffrn_reflns_limit_h_max 18
_diffrn_reflns_limit_h_min -21
_diffrn_reflns_limit_k_max 15
_diffrn_reflns_limit_k_min -13
_diffrn_reflns_limit_l_max 19
_diffrn_reflns_limit_l_min -23
_diffrn_reflns_number 15165
_diffrn_reflns_theta_full 25.00
_diffrn_reflns_theta_max 26.37
_diffrn_reflns_theta_min 2.82
_exptl_absorpt_coefficient_mu 0.470
_exptl_absorpt_correction_T_max 0.9545
_exptl_absorpt_correction_T_min 0.9119
_exptl_absorpt_correction_type multi-scan
_exptl_absorpt_process_details
; 
CrysAlis RED, Oxford Diffraction Ltd.,
Version 1.171.32.24 (release 21-04-2008 CrysAlis171 .NET)
(compiled Apr 21 2008,18:23:10)
Empirical absorption correction using spherical harmonics,
 implemented in SCALE3 ABSPACK scaling algorithm.
;
_exptl_crystal_colour yellow
_exptl_crystal_density_diffrn 1.367
_exptl_crystal_density_method 'not measured'
_exptl_crystal_description needle
_exptl_crystal_F_000 1608
_exptl_crystal_size_max 0.20
_exptl_crystal_size_mid 0.20
_exptl_crystal_size_min 0.10
_refine_diff_density_max 0.700
_refine_diff_density_min -1.046
_refine_diff_density_rms 0.113
_refine_ls_extinction_method none
_refine_ls_goodness_of_fit_ref 0.927
_refine_ls_hydrogen_treatment constr
_refine_ls_matrix_type full
_refine_ls_number_parameters 457
_refine_ls_number_reflns 7557
_refine_ls_number_restraints 0
_refine_ls_restrained_S_all 0.927
_refine_ls_R_factor_all 0.1024
_refine_ls_R_factor_gt 0.0511
_refine_ls_shift/su_max 0.001
_refine_ls_shift/su_mean 0.000
_refine_ls_structure_factor_coef Fsqd
_refine_ls_weighting_details 'calc w=1/[\s^2^(Fo^2^)+(0.0378P)^2^+0.0000P] where P=(Fo^2^+2Fc^2^)/3'
_refine_ls_weighting_scheme calc
_refine_ls_wR_factor_gt 0.0834
_refine_ls_wR_factor_ref 0.0937
_reflns_number_gt 4750
_reflns_number_total 7557
_reflns_threshold_expression >2sigma(I)
_cod_data_source_file om200229c_si_002.cif
_cod_data_source_block test1
_cod_original_sg_symbol_H-M P21/c
_cod_database_code 4064629

loop_
_symmetry_equiv_pos_as_xyz
'x, y, z'
'-x, y+1/2, -z+1/2'
'-x, -y, -z'
'x, -y-1/2, z-1/2'

loop_
_atom_site_label
_atom_site_type_symbol
_atom_site_fract_x
_atom_site_fract_y
_atom_site_fract_z
_atom_site_U_iso_or_equiv
_atom_site_adp_type
_atom_site_occupancy
_atom_site_symmetry_multiplicity
_atom_site_calc_flag
_atom_site_refinement_flags
C1 C 0.8373(2) 0.2097(3) 0.97866(19) 0.0157(9) Uani 1 1 d .
C2 C 0.8976(2) 0.2415(3) 1.02797(18) 0.0127(8) Uani 1 1 d .
C3 C 0.9717(2) 0.2702(3) 1.08763(18) 0.0134(8) Uani 1 1 d .
C4 C 1.0449(2) 0.2140(3) 1.09792(19) 0.0164(9) Uani 1 1 d .
H4 H 1.0468 0.1598 1.0624 0.020 Uiso 1 1 calc R
C5 C 1.1147(3) 0.2350(3) 1.1583(2) 0.0212(10) Uani 1 1 d .
H5 H 1.1634 0.1948 1.1639 0.025 Uiso 1 1 calc R
C6 C 1.1147(3) 0.3136(3) 1.2108(2) 0.0209(9) Uani 1 1 d .
C7 C 1.1908(3) 0.3352(4) 1.2772(2) 0.0350(12) Uani 1 1 d .
H7A H 1.2215 0.2681 1.2928 0.052 Uiso 1 1 calc R
H7B H 1.1749 0.3638 1.3198 0.052 Uiso 1 1 calc R
H7C H 1.2254 0.3878 1.2624 0.052 Uiso 1 1 calc R
C8 C 1.0431(3) 0.3714(3) 1.2003(2) 0.0242(10) Uani 1 1 d .
H8 H 1.0422 0.4261 1.2357 0.029 Uiso 1 1 calc R
C9 C 0.9726(2) 0.3521(4) 1.13977(18) 0.0186(9) Uani 1 1 d .
H9 H 0.9248 0.3944 1.1336 0.022 Uiso 1 1 calc R
C10 C 0.8498(2) 0.0400(3) 0.88363(18) 0.0144(8) Uani 1 1 d .
C11 C 0.7950(2) 0.0405(3) 0.80922(18) 0.0152(9) Uani 1 1 d .
C12 C 0.7217(3) -0.0130(3) 0.80874(19) 0.0191(9) Uani 1 1 d .
C13 C 0.7315(2) -0.0463(3) 0.88508(19) 0.0149(8) Uani 1 1 d .
C14 C 0.8095(2) -0.0128(3) 0.93196(18) 0.0135(8) Uani 1 1 d .
C15 C 0.9381(2) 0.0727(3) 0.90443(19) 0.0163(9) Uani 1 1 d .
H15A H 0.9680 0.0210 0.8831 0.025 Uiso 1 1 calc R
H15B H 0.9624 0.0741 0.9599 0.025 Uiso 1 1 calc R
H15C H 0.9419 0.1444 0.8839 0.025 Uiso 1 1 calc R
C16 C 0.8174(3) 0.0745(3) 0.74052(19) 0.0215(10) Uani 1 1 d .
H16A H 0.8580 0.1326 0.7546 0.032 Uiso 1 1 calc R
H16B H 0.7680 0.0999 0.7009 0.032 Uiso 1 1 calc R
H16C H 0.8407 0.0131 0.7213 0.032 Uiso 1 1 calc R
C17 C 0.6552(2) -0.0527(3) 0.74018(19) 0.0224(10) Uani 1 1 d .
H17A H 0.6582 -0.0142 0.6951 0.034 Uiso 1 1 calc R
H17B H 0.6015 -0.0400 0.7467 0.034 Uiso 1 1 calc R
H17C H 0.6625 -0.1299 0.7339 0.034 Uiso 1 1 calc R
C18 C 0.6776(2) -0.1261(3) 0.9075(2) 0.0233(10) Uani 1 1 d .
H18A H 0.7080 -0.1934 0.9235 0.035 Uiso 1 1 calc R
H18B H 0.6285 -0.1402 0.8640 0.035 Uiso 1 1 calc R
H18C H 0.6613 -0.0970 0.9496 0.035 Uiso 1 1 calc R
C19 C 0.8471(2) -0.0420(3) 1.01426(18) 0.0194(9) Uani 1 1 d .
H19A H 0.8041 -0.0449 1.0385 0.029 Uiso 1 1 calc R
H19B H 0.8880 0.0123 1.0397 0.029 Uiso 1 1 calc R
H19C H 0.8738 -0.1124 1.0183 0.029 Uiso 1 1 calc R
C20 C 0.6932(2) 0.1500(3) 0.97420(18) 0.0160(8) Uani 1 1 d .
C21 C 0.7733(2) 0.4372(3) 0.93444(17) 0.0139(8) Uani 1 1 d .
C22 C 0.7381(2) 0.4253(3) 0.99238(18) 0.0151(9) Uani 1 1 d .
H22 H 0.7113 0.3601 0.9972 0.018 Uiso 1 1 calc R
C23 C 0.7426(2) 0.5091(3) 1.04274(18) 0.0194(9) Uani 1 1 d .
H23 H 0.7173 0.5017 1.0811 0.023 Uiso 1 1 calc R
C24 C 0.7834(3) 0.6030(4) 1.0379(2) 0.0239(10) Uani 1 1 d .
H24 H 0.7860 0.6600 1.0727 0.029 Uiso 1 1 calc R
C25 C 0.8205(3) 0.6136(3) 0.9818(2) 0.0226(10) Uani 1 1 d .
H25 H 0.8503 0.6770 0.9791 0.027 Uiso 1 1 calc R
C26 C 0.8140(2) 0.5314(3) 0.92992(19) 0.0180(9) Uani 1 1 d .
H26 H 0.8380 0.5399 0.8906 0.022 Uiso 1 1 calc R
C27 C 0.8336(2) 0.3551(3) 0.81646(17) 0.0151(8) Uani 1 1 d .
C28 C 0.9159(2) 0.3552(4) 0.86049(19) 0.0186(8) Uani 1 1 d .
H28 H 0.9300 0.3540 0.9143 0.022 Uiso 1 1 calc R
C29 C 0.9781(2) 0.3570(3) 0.82732(19) 0.0191(8) Uani 1 1 d .
H29 H 1.0341 0.3569 0.8585 0.023 Uiso 1 1 calc R
C30 C 0.9586(2) 0.3588(4) 0.7491(2) 0.0234(9) Uani 1 1 d .
H30 H 1.0011 0.3588 0.7264 0.028 Uiso 1 1 calc R
C31 C 0.8772(3) 0.3606(4) 0.70432(19) 0.0214(9) Uani 1 1 d .
H31 H 0.8637 0.3634 0.6506 0.026 Uiso 1 1 calc R
C32 C 0.8149(2) 0.3582(3) 0.73706(18) 0.0191(9) Uani 1 1 d .
H32 H 0.7591 0.3587 0.7055 0.023 Uiso 1 1 calc R
C33 C 0.6604(2) 0.3914(3) 0.79502(18) 0.0151(9) Uani 1 1 d .
H33A H 0.6628 0.4708 0.7984 0.018 Uiso 1 1 calc R
H33B H 0.6541 0.3701 0.7421 0.018 Uiso 1 1 calc R
C34 C 0.5885(2) 0.3493(3) 0.81834(18) 0.0150(8) Uani 1 1 d .
H34A H 0.5358 0.3715 0.7808 0.018 Uiso 1 1 calc R
H34B H 0.5910 0.3786 0.8686 0.018 Uiso 1 1 calc R
C35 C 0.5472(2) 0.1708(3) 0.72055(18) 0.0143(9) Uani 1 1 d .
C36 C 0.5941(3) 0.1833(3) 0.67180(19) 0.0202(9) Uani 1 1 d .
H36 H 0.6502 0.2043 0.6917 0.024 Uiso 1 1 calc R
C37 C 0.5592(3) 0.1652(4) 0.5946(2) 0.0260(11) Uani 1 1 d .
H37 H 0.5905 0.1769 0.5613 0.031 Uiso 1 1 calc R
C38 C 0.4792(3) 0.1303(4) 0.5660(2) 0.0259(10) Uani 1 1 d .
H38 H 0.4562 0.1148 0.5134 0.031 Uiso 1 1 calc R
C39 C 0.4319(3) 0.1177(3) 0.61337(19) 0.0231(10) Uani 1 1 d .
H39 H 0.3764 0.0945 0.5934 0.028 Uiso 1 1 calc R
C40 C 0.4664(2) 0.1394(3) 0.69087(18) 0.0171(8) Uani 1 1 d .
H40 H 0.4337 0.1323 0.7234 0.020 Uiso 1 1 calc R
C41 C 0.5146(2) 0.1599(3) 0.86070(17) 0.0153(9) Uani 1 1 d .
C42 C 0.5058(2) 0.0503(4) 0.87031(19) 0.0196(9) Uani 1 1 d .
H42 H 0.5428 0.0014 0.8590 0.024 Uiso 1 1 calc R
C43 C 0.4440(3) 0.0112(4) 0.89609(19) 0.0247(10) Uani 1 1 d .
H43 H 0.4387 -0.0640 0.9023 0.030 Uiso 1 1 calc R
C44 C 0.3901(3) 0.0817(4) 0.91286(19) 0.0222(10) Uani 1 1 d .
H44 H 0.3466 0.0554 0.9295 0.027 Uiso 1 1 calc R
C45 C 0.3999(3) 0.1907(4) 0.9052(2) 0.0254(10) Uani 1 1 d .
H45 H 0.3638 0.2395 0.9180 0.030 Uiso 1 1 calc R
C46 C 0.4614(2) 0.2299(4) 0.87924(19) 0.0202(9) Uani 1 1 d .
H46 H 0.4671 0.3053 0.8741 0.024 Uiso 1 1 calc R
Mo1 Mo 0.73765(2) 0.14306(3) 0.891545(16) 0.01153(9) Uani 1 1 d .
O1 O 0.67100(16) 0.1469(2) 1.02786(13) 0.0225(6) Uani 1 1 d .
P1 P 0.75441(6) 0.33222(8) 0.86068(5) 0.0129(2) Uani 1 1 d .
P2 P 0.59603(6) 0.20152(8) 0.82266(5) 0.0137(2) Uani 1 1 d .

loop_
_atom_site_aniso_label
_atom_site_aniso_U_11
_atom_site_aniso_U_22
_atom_site_aniso_U_33
_atom_site_aniso_U_23
_atom_site_aniso_U_13
_atom_site_aniso_U_12
C1 0.022(2) 0.010(2) 0.0205(18) 0.0041(16) 0.0149(17) 0.0026(19)
C2 0.015(2) 0.009(2) 0.0163(17) 0.0030(15) 0.0083(15) 0.0032(18)
C3 0.019(2) 0.011(2) 0.0121(16) 0.0011(15) 0.0071(15) -0.0038(19)
C4 0.017(2) 0.017(2) 0.0168(17) -0.0025(16) 0.0091(15) 0.0001(19)
C5 0.018(2) 0.021(2) 0.026(2) 0.0049(18) 0.0084(17) 0.001(2)
C6 0.024(2) 0.014(2) 0.0224(18) 0.0021(17) 0.0038(17) -0.005(2)
C7 0.037(3) 0.024(3) 0.032(2) 0.000(2) -0.005(2) -0.005(2)
C8 0.034(3) 0.014(2) 0.0214(18) -0.0039(17) 0.0050(17) 0.000(2)
C9 0.022(2) 0.014(2) 0.0195(16) 0.0013(18) 0.0066(15) 0.004(2)
C10 0.017(2) 0.009(2) 0.0187(17) -0.0025(16) 0.0079(15) 0.0018(18)
C11 0.024(2) 0.009(2) 0.0143(16) 0.0011(15) 0.0083(16) 0.0087(19)
C12 0.031(3) 0.010(2) 0.0172(17) -0.0014(16) 0.0098(17) 0.010(2)
C13 0.019(2) 0.0054(18) 0.0245(18) -0.0017(17) 0.0133(16) 0.002(2)
C14 0.017(2) 0.008(2) 0.0174(17) -0.0001(15) 0.0080(15) 0.0058(18)
C15 0.018(2) 0.014(2) 0.0216(18) -0.0023(16) 0.0115(16) 0.0003(19)
C16 0.026(2) 0.023(3) 0.0185(18) -0.0014(17) 0.0116(17) 0.006(2)
C17 0.020(2) 0.018(2) 0.0257(19) -0.0088(18) 0.0015(17) -0.001(2)
C18 0.022(2) 0.016(3) 0.034(2) 0.0000(18) 0.0116(17) 0.004(2)
C19 0.026(2) 0.015(2) 0.0204(18) 0.0047(17) 0.0122(17) 0.006(2)
C20 0.019(2) 0.008(2) 0.0214(17) 0.0030(17) 0.0056(15) -0.002(2)
C21 0.018(2) 0.012(2) 0.0136(16) 0.0005(15) 0.0081(15) 0.0026(19)
C22 0.018(2) 0.013(2) 0.0167(17) 0.0030(16) 0.0088(16) 0.0027(19)
C23 0.023(2) 0.023(2) 0.0130(16) 0.0001(16) 0.0069(16) 0.006(2)
C24 0.031(3) 0.022(2) 0.0192(18) -0.0055(17) 0.0085(17) 0.003(2)
C25 0.023(2) 0.015(2) 0.032(2) -0.0032(17) 0.0122(18) -0.003(2)
C26 0.022(2) 0.016(2) 0.0209(18) 0.0023(17) 0.0132(17) 0.001(2)
C27 0.024(2) 0.0067(19) 0.0164(15) 0.0025(17) 0.0087(15) 0.004(2)
C28 0.022(2) 0.017(2) 0.0199(16) 0.0060(18) 0.0117(15) 0.004(2)
C29 0.018(2) 0.014(2) 0.0298(18) 0.0041(19) 0.0131(16) 0.001(2)
C30 0.031(2) 0.015(2) 0.035(2) -0.002(2) 0.0262(18) -0.004(2)
C31 0.035(3) 0.015(2) 0.0194(17) -0.0009(18) 0.0165(17) -0.007(2)
C32 0.024(2) 0.018(2) 0.0182(16) 0.0009(18) 0.0113(15) -0.001(2)
C33 0.017(2) 0.011(2) 0.0187(17) -0.0002(15) 0.0077(15) 0.0004(18)
C34 0.0108(18) 0.015(2) 0.0182(16) 0.0010(17) 0.0035(14) 0.000(2)
C35 0.015(2) 0.011(2) 0.0166(16) 0.0029(15) 0.0046(15) 0.0041(17)
C36 0.019(2) 0.020(2) 0.0223(18) 0.0016(17) 0.0078(16) -0.003(2)
C37 0.036(3) 0.022(3) 0.0224(18) 0.0013(18) 0.0138(18) 0.001(2)
C38 0.038(3) 0.022(3) 0.0159(17) -0.0025(18) 0.0063(17) -0.007(2)
C39 0.023(2) 0.019(3) 0.0225(18) -0.0012(16) 0.0003(17) -0.005(2)
C40 0.019(2) 0.014(2) 0.0179(16) 0.0022(18) 0.0063(15) -0.001(2)
C41 0.014(2) 0.019(2) 0.0122(15) 0.0015(16) 0.0042(14) 0.0045(19)
C42 0.015(2) 0.023(3) 0.0229(18) -0.0007(18) 0.0082(16) 0.000(2)
C43 0.026(2) 0.026(3) 0.0214(19) 0.0043(18) 0.0067(18) -0.009(2)
C44 0.012(2) 0.037(3) 0.0207(19) -0.0029(19) 0.0099(16) -0.011(2)
C45 0.019(2) 0.032(3) 0.029(2) -0.008(2) 0.0134(18) -0.004(2)
C46 0.017(2) 0.021(2) 0.0217(19) -0.0014(17) 0.0050(16) -0.001(2)
Mo1 0.01230(16) 0.01055(16) 0.01331(13) 0.00038(15) 0.00629(11) 0.00006(19)
O1 0.0284(16) 0.0256(17) 0.0200(12) 0.0027(13) 0.0170(11) -0.0018(17)
P1 0.0140(5) 0.0123(6) 0.0140(4) 0.0003(4) 0.0069(4) -0.0007(5)
P2 0.0129(5) 0.0131(6) 0.0156(4) -0.0002(4) 0.0053(4) 0.0003(5)

loop_
_atom_type_symbol
_atom_type_description
_atom_type_scat_dispersion_real
_atom_type_scat_dispersion_imag
_atom_type_scat_source
C C 0.0033 0.0016 'International Tables Vol C Tables 4.2.6.8 and 6.1.1.4'
H H 0.0000 0.0000 'International Tables Vol C Tables 4.2.6.8 and 6.1.1.4'
O O 0.0106 0.0060 'International Tables Vol C Tables 4.2.6.8 and 6.1.1.4'
P P 0.1023 0.0942 'International Tables Vol C Tables 4.2.6.8 and 6.1.1.4'
Mo Mo -1.6832 0.6857 'International Tables Vol C Tables 4.2.6.8 and 6.1.1.4'

loop_
_geom_angle_atom_site_label_1
_geom_angle_atom_site_label_2
_geom_angle_atom_site_label_3
_geom_angle
C2 C1 Mo1 175.3(3)
C1 C2 C3 175.2(4)
C4 C3 C9 117.3(3)
C4 C3 C2 121.1(3)
C9 C3 C2 121.6(4)
C5 C4 C3 121.7(4)
C5 C4 H4 119.1
C3 C4 H4 119.1
C4 C5 C6 120.9(4)
C4 C5 H5 119.5
C6 C5 H5 119.5
C5 C6 C8 117.8(4)
C5 C6 C7 120.7(4)
C8 C6 C7 121.5(4)
C6 C7 H7A 109.5
C6 C7 H7B 109.5
H7A C7 H7B 109.5
C6 C7 H7C 109.5
H7A C7 H7C 109.5
H7B C7 H7C 109.5
C6 C8 C9 122.2(4)
C6 C8 H8 118.9
C9 C8 H8 118.9
C8 C9 C3 120.0(4)
C8 C9 H9 120.0
C3 C9 H9 120.0
C11 C10 C14 108.0(3)
C11 C10 C15 124.1(3)
C14 C10 C15 127.3(3)
C11 C10 Mo1 75.7(2)
C14 C10 Mo1 69.4(2)
C15 C10 Mo1 128.0(3)
C10 C11 C12 108.6(3)
C10 C11 C16 124.3(4)
C12 C11 C16 126.2(3)
C10 C11 Mo1 70.2(2)
C12 C11 Mo1 73.4(2)
C16 C11 Mo1 130.6(3)
C11 C12 C13 107.6(3)
C11 C12 C17 126.4(3)
C13 C12 C17 124.4(4)
C11 C12 Mo1 72.6(2)
C13 C12 Mo1 69.6(2)
C17 C12 Mo1 134.6(3)
C14 C13 C12 108.4(3)
C14 C13 C18 124.9(3)
C12 C13 C18 125.1(4)
C14 C13 Mo1 69.8(2)
C12 C13 Mo1 75.6(2)
C18 C13 Mo1 131.9(3)
C13 C14 C10 107.3(3)
C13 C14 C19 125.1(3)
C10 C14 C19 127.1(3)
C13 C14 Mo1 75.0(2)
C10 C14 Mo1 74.2(2)
C19 C14 Mo1 123.4(2)
C10 C15 H15A 109.5
C10 C15 H15B 109.5
H15A C15 H15B 109.5
C10 C15 H15C 109.5
H15A C15 H15C 109.5
H15B C15 H15C 109.5
C11 C16 H16A 109.5
C11 C16 H16B 109.5
H16A C16 H16B 109.5
C11 C16 H16C 109.5
H16A C16 H16C 109.5
H16B C16 H16C 109.5
C12 C17 H17A 109.5
C12 C17 H17B 109.5
H17A C17 H17B 109.5
C12 C17 H17C 109.5
H17A C17 H17C 109.5
H17B C17 H17C 109.5
C13 C18 H18A 109.5
C13 C18 H18B 109.5
H18A C18 H18B 109.5
C13 C18 H18C 109.5
H18A C18 H18C 109.5
H18B C18 H18C 109.5
C14 C19 H19A 109.5
C14 C19 H19B 109.5
H19A C19 H19B 109.5
C14 C19 H19C 109.5
H19A C19 H19C 109.5
H19B C19 H19C 109.5
O1 C20 Mo1 173.8(3)
C26 C21 C22 119.2(3)
C26 C21 P1 121.9(3)
C22 C21 P1 118.6(3)
C23 C22 C21 119.5(4)
C23 C22 H22 120.2
C21 C22 H22 120.2
C24 C23 C22 121.0(4)
C24 C23 H23 119.5
C22 C23 H23 119.5
C23 C24 C25 119.4(4)
C23 C24 H24 120.3
C25 C24 H24 120.3
C26 C25 C24 119.8(4)
C26 C25 H25 120.1
C24 C25 H25 120.1
C21 C26 C25 121.0(3)
C21 C26 H26 119.5
C25 C26 H26 119.5
C28 C27 C32 117.9(3)
C28 C27 P1 120.0(2)
C32 C27 P1 121.6(3)
C27 C28 C29 121.3(3)
C27 C28 H28 119.4
C29 C28 H28 119.4
C30 C29 C28 120.1(4)
C30 C29 H29 119.9
C28 C29 H29 119.9
C31 C30 C29 119.6(3)
C31 C30 H30 120.2
C29 C30 H30 120.2
C30 C31 C32 120.6(3)
C30 C31 H31 119.7
C32 C31 H31 119.7
C31 C32 C27 120.6(4)
C31 C32 H32 119.7
C27 C32 H32 119.7
C34 C33 P1 107.0(2)
C34 C33 H33A 110.3
P1 C33 H33A 110.3
C34 C33 H33B 110.3
P1 C33 H33B 110.3
H33A C33 H33B 108.6
C33 C34 P2 107.7(3)
C33 C34 H34A 110.2
P2 C34 H34A 110.2
C33 C34 H34B 110.2
P2 C34 H34B 110.2
H34A C34 H34B 108.5
C40 C35 C36 119.1(3)
C40 C35 P2 122.6(3)
C36 C35 P2 118.2(3)
C37 C36 C35 120.2(4)
C37 C36 H36 119.9
C35 C36 H36 119.9
C38 C37 C36 120.1(4)
C38 C37 H37 120.0
C36 C37 H37 120.0
C37 C38 C39 120.4(3)
C37 C38 H38 119.8
C39 C38 H38 119.8
C38 C39 C40 119.5(4)
C38 C39 H39 120.3
C40 C39 H39 120.3
C35 C40 C39 120.7(3)
C35 C40 H40 119.6
C39 C40 H40 119.6
C46 C41 C42 118.6(4)
C46 C41 P2 124.3(3)
C42 C41 P2 117.0(3)
C43 C42 C41 121.1(4)
C43 C42 H42 119.5
C41 C42 H42 119.5
C44 C43 C42 119.8(4)
C44 C43 H43 120.1
C42 C43 H43 120.1
C45 C44 C43 119.3(4)
C45 C44 H44 120.4
C43 C44 H44 120.4
C44 C45 C46 121.0(4)
C44 C45 H45 119.5
C46 C45 H45 119.5
C45 C46 C41 120.2(4)
C45 C46 H46 119.9
C41 C46 H46 119.9
C20 Mo1 C1 78.50(14)
C20 Mo1 C14 94.88(15)
C1 Mo1 C14 82.01(14)
C20 Mo1 C10 127.89(14)
C1 Mo1 C10 77.48(14)
C14 Mo1 C10 36.39(12)
C20 Mo1 C13 93.61(15)
C1 Mo1 C13 116.26(14)
C14 Mo1 C13 35.19(12)
C10 Mo1 C13 58.49(14)
C20 Mo1 C11 150.52(15)
C1 Mo1 C11 107.28(14)
C14 Mo1 C11 58.54(12)
C10 Mo1 C11 34.07(11)
C13 Mo1 C11 57.55(13)
C20 Mo1 C12 123.11(16)
C1 Mo1 C12 134.14(14)
C14 Mo1 C12 58.24(12)
C10 Mo1 C12 57.13(13)
C13 Mo1 C12 34.74(12)
C11 Mo1 C12 33.97(13)
C20 Mo1 P1 104.40(13)
C1 Mo1 P1 71.18(10)
C14 Mo1 P1 142.63(10)
C10 Mo1 P1 110.35(10)
C13 Mo1 P1 161.75(9)
C11 Mo1 P1 104.79(10)
C12 Mo1 P1 127.81(9)
C20 Mo1 P2 79.95(11)
C1 Mo1 P2 134.79(11)
C14 Mo1 P2 139.22(10)
C10 Mo1 P2 144.80(9)
C13 Mo1 P2 104.31(10)
C11 Mo1 P2 110.96(9)
C12 Mo1 P2 90.74(10)
P1 Mo1 P2 76.48(4)
C27 P1 C33 105.17(16)
C27 P1 C21 104.12(18)
C33 P1 C21 96.83(17)
C27 P1 Mo1 114.46(14)
C33 P1 Mo1 113.24(13)
C21 P1 Mo1 120.67(12)
C41 P2 C34 104.34(18)
C41 P2 C35 100.61(17)
C34 P2 C35 99.14(16)
C41 P2 Mo1 117.61(12)
C34 P2 Mo1 111.10(12)
C35 P2 Mo1 121.33(13)

loop_
_geom_bond_atom_site_label_1
_geom_bond_atom_site_label_2
_geom_bond_distance
C1 C2 1.210(5)
C1 Mo1 2.113(4)
C2 C3 1.441(5)
C3 C4 1.396(5)
C3 C9 1.402(5)
C4 C5 1.380(5)
C4 H4 0.9500
C5 C6 1.380(6)
C5 H5 0.9500
C6 C8 1.383(6)
C6 C7 1.507(5)
C7 H7A 0.9800
C7 H7B 0.9800
C7 H7C 0.9800
C8 C9 1.384(5)
C8 H8 0.9500
C9 H9 0.9500
C10 C11 1.402(5)
C10 C14 1.452(5)
C10 C15 1.495(5)
C10 Mo1 2.355(4)
C11 C12 1.421(6)
C11 C16 1.505(5)
C11 Mo1 2.426(4)
C12 C13 1.434(5)
C12 C17 1.496(5)
C12 Mo1 2.437(4)
C13 C14 1.407(5)
C13 C18 1.502(5)
C13 Mo1 2.358(4)
C14 C19 1.502(4)
C14 Mo1 2.291(4)
C15 H15A 0.9800
C15 H15B 0.9800
C15 H15C 0.9800
C16 H16A 0.9800
C16 H16B 0.9800
C16 H16C 0.9800
C17 H17A 0.9800
C17 H17B 0.9800
C17 H17C 0.9800
C18 H18A 0.9800
C18 H18B 0.9800
C18 H18C 0.9800
C19 H19A 0.9800
C19 H19B 0.9800
C19 H19C 0.9800
C20 O1 1.175(4)
C20 Mo1 1.920(4)
C21 C26 1.379(5)
C21 C22 1.399(5)
C21 P1 1.845(4)
C22 C23 1.386(5)
C22 H22 0.9500
C23 C24 1.378(6)
C23 H23 0.9500
C24 C25 1.390(5)
C24 H24 0.9500
C25 C26 1.385(5)
C25 H25 0.9500
C26 H26 0.9500
C27 C28 1.389(5)
C27 C32 1.406(4)
C27 P1 1.819(4)
C28 C29 1.391(5)
C28 H28 0.9500
C29 C30 1.382(5)
C29 H29 0.9500
C30 C31 1.380(5)
C30 H30 0.9500
C31 C32 1.388(5)
C31 H31 0.9500
C32 H32 0.9500
C33 C34 1.522(5)
C33 P1 1.838(4)
C33 H33A 0.9900
C33 H33B 0.9900
C34 P2 1.842(4)
C34 H34A 0.9900
C34 H34B 0.9900
C35 C40 1.374(5)
C35 C36 1.399(5)
C35 P2 1.852(3)
C36 C37 1.386(5)
C36 H36 0.9500
C37 C38 1.375(6)
C37 H37 0.9500
C38 C39 1.381(5)
C38 H38 0.9500
C39 C40 1.397(5)
C39 H39 0.9500
C40 H40 0.9500
C41 C46 1.382(5)
C41 C42 1.390(6)
C41 P2 1.829(4)
C42 C43 1.382(5)
C42 H42 0.9500
C43 C44 1.380(6)
C43 H43 0.9500
C44 C45 1.379(6)
C44 H44 0.9500
C45 C46 1.381(6)
C45 H45 0.9500
C46 H46 0.9500
Mo1 P1 2.4595(14)
Mo1 P2 2.4675(12)

loop_
_geom_torsion_atom_site_label_1
_geom_torsion_atom_site_label_2
_geom_torsion_atom_site_label_3
_geom_torsion_atom_site_label_4
_geom_torsion
Mo1 C1 C2 C3 -24(8)
C1 C2 C3 C4 34(5)
C1 C2 C3 C9 -143(4)
C9 C3 C4 C5 2.3(6)
C2 C3 C4 C5 -174.9(3)
C3 C4 C5 C6 -0.5(6)
C4 C5 C6 C8 -0.9(6)
C4 C5 C6 C7 179.2(4)
C5 C6 C8 C9 0.4(6)
C7 C6 C8 C9 -179.7(4)
C6 C8 C9 C3 1.4(6)
C4 C3 C9 C8 -2.7(6)
C2 C3 C9 C8 174.4(4)
C14 C10 C11 C12 -1.5(4)
C15 C10 C11 C12 169.6(4)
Mo1 C10 C11 C12 -63.8(3)
C14 C10 C11 C16 -171.4(4)
C15 C10 C11 C16 -0.3(6)
Mo1 C10 C11 C16 126.2(4)
C14 C10 C11 Mo1 62.4(3)
C15 C10 C11 Mo1 -126.6(4)
C10 C11 C12 C13 0.6(4)
C16 C11 C12 C13 170.3(4)
Mo1 C11 C12 C13 -61.1(3)
C10 C11 C12 C17 -165.2(4)
C16 C11 C12 C17 4.5(6)
Mo1 C11 C12 C17 133.0(4)
C10 C11 C12 Mo1 61.8(3)
C16 C11 C12 Mo1 -128.5(4)
C11 C12 C13 C14 0.5(4)
C17 C12 C13 C14 166.7(4)
Mo1 C12 C13 C14 -62.5(3)
C11 C12 C13 C18 -165.5(4)
C17 C12 C13 C18 0.7(6)
Mo1 C12 C13 C18 131.4(4)
C11 C12 C13 Mo1 63.1(3)
C17 C12 C13 Mo1 -130.8(4)
C12 C13 C14 C10 -1.4(4)
C18 C13 C14 C10 164.7(4)
Mo1 C13 C14 C10 -67.7(3)
C12 C13 C14 C19 -173.2(3)
C18 C13 C14 C19 -7.1(6)
Mo1 C13 C14 C19 120.5(4)
C12 C13 C14 Mo1 66.3(3)
C18 C13 C14 Mo1 -127.6(4)
C11 C10 C14 C13 1.8(4)
C15 C10 C14 C13 -168.9(4)
Mo1 C10 C14 C13 68.3(3)
C11 C10 C14 C19 173.3(4)
C15 C10 C14 C19 2.6(6)
Mo1 C10 C14 C19 -120.2(4)
C11 C10 C14 Mo1 -66.5(3)
C15 C10 C14 Mo1 122.8(4)
C26 C21 C22 C23 1.9(5)
P1 C21 C22 C23 -171.8(3)
C21 C22 C23 C24 -1.9(6)
C22 C23 C24 C25 -0.1(6)
C23 C24 C25 C26 2.1(6)
C22 C21 C26 C25 0.1(6)
P1 C21 C26 C25 173.6(3)
C24 C25 C26 C21 -2.1(6)
C32 C27 C28 C29 -0.8(7)
P1 C27 C28 C29 170.7(3)
C27 C28 C29 C30 0.0(7)
C28 C29 C30 C31 1.0(7)
C29 C30 C31 C32 -1.4(7)
C30 C31 C32 C27 0.7(7)
C28 C27 C32 C31 0.4(7)
P1 C27 C32 C31 -170.9(3)
P1 C33 C34 P2 -52.7(3)
C40 C35 C36 C37 0.6(6)
P2 C35 C36 C37 -177.5(3)
C35 C36 C37 C38 -2.8(6)
C36 C37 C38 C39 2.9(7)
C37 C38 C39 C40 -0.8(7)
C36 C35 C40 C39 1.5(6)
P2 C35 C40 C39 179.5(3)
C38 C39 C40 C35 -1.4(6)
C46 C41 C42 C43 1.5(5)
P2 C41 C42 C43 -177.6(3)
C41 C42 C43 C44 -0.1(5)
C42 C43 C44 C45 -1.5(6)
C43 C44 C45 C46 1.7(6)
C44 C45 C46 C41 -0.3(6)
C42 C41 C46 C45 -1.3(5)
P2 C41 C46 C45 177.8(3)
O1 C20 Mo1 C1 -70(3)
O1 C20 Mo1 C14 11(3)
O1 C20 Mo1 C10 -6(3)
O1 C20 Mo1 C13 46(3)
O1 C20 Mo1 C11 35(3)
O1 C20 Mo1 C12 66(3)
O1 C20 Mo1 P1 -137(3)
O1 C20 Mo1 P2 150(3)
C2 C1 Mo1 C20 120(4)
C2 C1 Mo1 C14 24(4)
C2 C1 Mo1 C10 -13(4)
C2 C1 Mo1 C13 32(4)
C2 C1 Mo1 C11 -30(4)
C2 C1 Mo1 C12 -5(4)
C2 C1 Mo1 P1 -130(4)
C2 C1 Mo1 P2 -176(4)
C13 C14 Mo1 C20 89.3(2)
C10 C14 Mo1 C20 -157.4(2)
C19 C14 Mo1 C20 -33.0(3)
C13 C14 Mo1 C1 167.0(2)
C10 C14 Mo1 C1 -79.7(2)
C19 C14 Mo1 C1 44.6(3)
C13 C14 Mo1 C10 -113.3(3)
C19 C14 Mo1 C10 124.3(4)
C10 C14 Mo1 C13 113.3(3)
C19 C14 Mo1 C13 -122.4(4)
C13 C14 Mo1 C11 -77.1(2)
C10 C14 Mo1 C11 36.2(2)
C19 C14 Mo1 C11 160.5(4)
C13 C14 Mo1 C12 -36.9(2)
C10 C14 Mo1 C12 76.4(2)
C19 C14 Mo1 C12 -159.3(4)
C13 C14 Mo1 P1 -149.11(17)
C10 C14 Mo1 P1 -35.8(3)
C19 C14 Mo1 P1 88.5(3)
C13 C14 Mo1 P2 9.1(3)
C10 C14 Mo1 P2 122.39(19)
C19 C14 Mo1 P2 -113.3(3)
C11 C10 Mo1 C20 144.9(2)
C14 C10 Mo1 C20 29.1(3)
C15 C10 Mo1 C20 -92.7(3)
C11 C10 Mo1 C1 -150.6(3)
C14 C10 Mo1 C1 93.5(2)
C15 C10 Mo1 C1 -28.3(3)
C11 C10 Mo1 C14 115.8(3)
C15 C10 Mo1 C14 -121.8(4)
C11 C10 Mo1 C13 77.5(2)
C14 C10 Mo1 C13 -38.37(19)
C15 C10 Mo1 C13 -160.2(3)
C14 C10 Mo1 C11 -115.8(3)
C15 C10 Mo1 C11 122.3(4)
C11 C10 Mo1 C12 36.2(2)
C14 C10 Mo1 C12 -79.7(2)
C15 C10 Mo1 C12 158.5(3)
C11 C10 Mo1 P1 -86.4(2)
C14 C10 Mo1 P1 157.75(17)
C15 C10 Mo1 P1 35.9(3)
C11 C10 Mo1 P2 8.9(3)
C14 C10 Mo1 P2 -106.9(2)
C15 C10 Mo1 P2 131.3(2)
C14 C13 Mo1 C20 -93.4(2)
C12 C13 Mo1 C20 150.4(2)
C18 C13 Mo1 C20 25.9(4)
C14 C13 Mo1 C1 -14.4(2)
C12 C13 Mo1 C1 -130.7(2)
C18 C13 Mo1 C1 104.8(4)
C12 C13 Mo1 C14 -116.2(3)
C18 C13 Mo1 C14 119.2(4)
C14 C13 Mo1 C10 39.72(19)
C12 C13 Mo1 C10 -76.5(2)
C18 C13 Mo1 C10 159.0(4)
C14 C13 Mo1 C11 80.1(2)
C12 C13 Mo1 C11 -36.1(2)
C18 C13 Mo1 C11 -160.6(4)
C14 C13 Mo1 C12 116.2(3)
C18 C13 Mo1 C12 -124.5(5)
C14 C13 Mo1 P1 95.9(3)
C12 C13 Mo1 P1 -20.3(5)
C18 C13 Mo1 P1 -144.8(3)
C14 C13 Mo1 P2 -173.89(18)
C12 C13 Mo1 P2 69.9(2)
C18 C13 Mo1 P2 -54.7(4)
C10 C11 Mo1 C20 -67.2(4)
C12 C11 Mo1 C20 50.3(4)
C16 C11 Mo1 C20 174.1(3)
C10 C11 Mo1 C1 30.1(3)
C12 C11 Mo1 C1 147.5(2)
C16 C11 Mo1 C1 -88.7(4)
C10 C11 Mo1 C14 -38.8(2)
C12 C11 Mo1 C14 78.7(2)
C16 C11 Mo1 C14 -157.5(4)
C12 C11 Mo1 C10 117.4(3)
C16 C11 Mo1 C10 -118.7(5)
C10 C11 Mo1 C13 -80.5(2)
C12 C11 Mo1 C13 37.0(2)
C16 C11 Mo1 C13 160.8(4)
C10 C11 Mo1 C12 -117.4(3)
C16 C11 Mo1 C12 123.8(4)
C10 C11 Mo1 P1 104.6(2)
C12 C11 Mo1 P1 -137.98(19)
C16 C11 Mo1 P1 -14.2(4)
C10 C11 Mo1 P2 -174.5(2)
C12 C11 Mo1 P2 -57.1(2)
C16 C11 Mo1 P2 66.8(4)
C11 C12 Mo1 C20 -153.1(2)
C13 C12 Mo1 C20 -36.1(3)
C17 C12 Mo1 C20 82.6(4)
C11 C12 Mo1 C1 -45.6(3)
C13 C12 Mo1 C1 71.5(3)
C17 C12 Mo1 C1 -169.9(3)
C11 C12 Mo1 C14 -79.6(2)
C13 C12 Mo1 C14 37.4(2)
C17 C12 Mo1 C14 156.1(4)
C11 C12 Mo1 C10 -36.3(2)
C13 C12 Mo1 C10 80.8(2)
C17 C12 Mo1 C10 -160.6(4)
C11 C12 Mo1 C13 -117.1(3)
C17 C12 Mo1 C13 118.6(5)
C13 C12 Mo1 C11 117.1(3)
C17 C12 Mo1 C11 -124.3(5)
C11 C12 Mo1 P1 55.0(2)
C13 C12 Mo1 P1 172.09(19)
C17 C12 Mo1 P1 -69.3(4)
C11 C12 Mo1 P2 128.40(19)
C13 C12 Mo1 P2 -114.5(2)
C17 C12 Mo1 P2 4.1(4)
C28 C27 P1 C33 157.6(4)
C32 C27 P1 C33 -31.3(4)
C28 C27 P1 C21 56.4(4)
C32 C27 P1 C21 -132.5(4)
C28 C27 P1 Mo1 -77.5(4)
C32 C27 P1 Mo1 93.6(3)
C34 C33 P1 C27 165.4(3)
C34 C33 P1 C21 -87.9(3)
C34 C33 P1 Mo1 39.7(3)
C26 C21 P1 C27 23.6(4)
C22 C21 P1 C27 -162.9(3)
C26 C21 P1 C33 -84.0(3)
C22 C21 P1 C33 89.6(3)
C26 C21 P1 Mo1 153.8(3)
C22 C21 P1 Mo1 -32.6(3)
C20 Mo1 P1 C27 154.21(16)
C1 Mo1 P1 C27 81.96(16)
C14 Mo1 P1 C27 35.45(18)
C10 Mo1 P1 C27 13.72(15)
C13 Mo1 P1 C27 -35.4(4)
C11 Mo1 P1 C27 -21.61(15)
C12 Mo1 P1 C27 -49.87(18)
P2 Mo1 P1 C27 -130.10(12)
C20 Mo1 P1 C33 -85.24(16)
C1 Mo1 P1 C33 -157.49(16)
C14 Mo1 P1 C33 156.00(17)
C10 Mo1 P1 C33 134.27(15)
C13 Mo1 P1 C33 85.2(3)
C11 Mo1 P1 C33 98.94(15)
C12 Mo1 P1 C33 70.68(18)
P2 Mo1 P1 C33 -9.55(12)
C20 Mo1 P1 C21 28.66(18)
C1 Mo1 P1 C21 -43.59(18)
C14 Mo1 P1 C21 -90.1(2)
C10 Mo1 P1 C21 -111.83(17)
C13 Mo1 P1 C21 -160.9(3)
C11 Mo1 P1 C21 -147.16(17)
C12 Mo1 P1 C21 -175.42(19)
P2 Mo1 P1 C21 104.35(15)
C46 C41 P2 C34 0.9(3)
C42 C41 P2 C34 -180.0(3)
C46 C41 P2 C35 -101.5(3)
C42 C41 P2 C35 77.6(3)
C46 C41 P2 Mo1 124.5(3)
C42 C41 P2 Mo1 -56.4(3)
C33 C34 P2 C41 174.1(2)
C33 C34 P2 C35 -82.4(2)
C33 C34 P2 Mo1 46.4(2)
C40 C35 P2 C41 7.4(4)
C36 C35 P2 C41 -174.6(3)
C40 C35 P2 C34 -99.2(4)
C36 C35 P2 C34 78.8(3)
C40 C35 P2 Mo1 139.2(3)
C36 C35 P2 Mo1 -42.8(3)
C20 Mo1 P2 C41 -29.28(19)
C1 Mo1 P2 C41 -91.8(2)
C14 Mo1 P2 C41 56.5(2)
C10 Mo1 P2 C41 116.9(2)
C13 Mo1 P2 C41 61.91(17)
C11 Mo1 P2 C41 122.22(18)
C12 Mo1 P2 C41 94.25(18)
P1 Mo1 P2 C41 -136.89(15)
C20 Mo1 P2 C34 90.81(17)
C1 Mo1 P2 C34 28.28(18)
C14 Mo1 P2 C34 176.62(17)
C10 Mo1 P2 C34 -123.0(2)
C13 Mo1 P2 C34 -178.00(15)
C11 Mo1 P2 C34 -117.68(15)
C12 Mo1 P2 C34 -145.65(15)
P1 Mo1 P2 C34 -16.79(12)
C20 Mo1 P2 C35 -153.46(19)
C1 Mo1 P2 C35 144.01(19)
C14 Mo1 P2 C35 -67.7(2)
C10 Mo1 P2 C35 -7.3(2)
C13 Mo1 P2 C35 -62.27(17)
C11 Mo1 P2 C35 -1.95(18)
C12 Mo1 P2 C35 -29.92(17)
P1 Mo1 P2 C35 98.94(15)
